data_2005825
loop_
_publ_author_name
'Hempel, A.'
'Camerman, N.'
'Grierson, J.'
'Mastropaolo, D.'
'Camerman, A.'

_publ_section_title
;
 Stereochemistry of Chiral Sulfoxides used for the Synthesis of
 Antitumor Antibiotic Analogues of Sparsomycin
;
_journal_issue 12
_journal_name_full 'Acta Crystallographica Section C'
_journal_page_first 3207
_journal_page_last 3210
_journal_paper_doi 10.1107/S0108270196009948
_journal_volume 52
_journal_year 1996
_chemical_formula_moiety 'C18 H27 N O2 S'
_chemical_formula_sum 'C18 H27 N O2 S'
_chemical_formula_weight 321.47
_chemical_melting_point 352.5(5)
_chemical_name_systematic
;
[(S)-(4,5-dihydro-2-phenyl-4-oxazolyl)methyl]-(R)-sulfinyloctane
;
_space_group_IT_number 4
_symmetry_cell_setting monoclinic
_symmetry_space_group_name_Hall 'P 2yb'
_symmetry_space_group_name_H-M 'P 1 21 1'
_audit_creation_method SHELXL
_cell_angle_alpha 90.00
_cell_angle_beta 98.93(1)
_cell_angle_gamma 90.00
_cell_formula_units_Z 2
_cell_length_a 4.828(1)
_cell_length_b 34.865(6)
_cell_length_c 5.317(1)
_cell_measurement_reflns_used 25
_cell_measurement_temperature 193(2)
_cell_measurement_theta_max 25
_cell_measurement_theta_min 20
_cell_volume 884.2(3)
_computing_cell_refinement 'Siemens P3 software'
_computing_data_collection 'Siemens P3 software'
_computing_data_reduction 'Siemens P3 software'
_computing_molecular_graphics 'ZORTEP (Zsolnai, 1995)'
_computing_publication_material SHELXL93
_computing_structure_refinement 'SHELXL93 (Sheldrick, 1993)'
_computing_structure_solution 'SHELXS86 (Sheldrick, 1990)'
_diffrn_ambient_temperature 193(2)
_diffrn_measurement_device 'Siemens R3m/V 4-circle-diffractometer'
_diffrn_measurement_method 2\q/\q
_diffrn_radiation_monochromator graphite
_diffrn_radiation_source 'fine-focus sealed tube'
_diffrn_radiation_type MoK\a
_diffrn_radiation_wavelength 0.71073
_diffrn_reflns_av_R_equivalents 0.0400
_diffrn_reflns_av_sigmaI/netI 0.1028
_diffrn_reflns_limit_h_max 5
_diffrn_reflns_limit_h_min -1
_diffrn_reflns_limit_k_max 41
_diffrn_reflns_limit_k_min -6
_diffrn_reflns_limit_l_max 6
_diffrn_reflns_limit_l_min -6
_diffrn_reflns_number 2237
_diffrn_reflns_theta_max 25.00
_diffrn_reflns_theta_min 3.51
_diffrn_standards_decay_% 0
_diffrn_standards_interval_time 90
_diffrn_standards_number 3
_exptl_absorpt_coefficient_mu 0.190
_exptl_absorpt_correction_type none
_exptl_crystal_colour colourless
_exptl_crystal_density_diffrn 1.207
_exptl_crystal_density_meas ?
_exptl_crystal_description needle
_exptl_crystal_F_000 348
_exptl_crystal_size_max 0.70
_exptl_crystal_size_mid 0.20
_exptl_crystal_size_min 0.15
_refine_diff_density_max 0.129
_refine_diff_density_min -0.142
_refine_ls_abs_structure_details 'Flack (1983)'
_refine_ls_abs_structure_Flack -0.20(17)
_refine_ls_extinction_method none
_refine_ls_goodness_of_fit_all 0.668
_refine_ls_goodness_of_fit_obs 0.698
_refine_ls_hydrogen_treatment 'hydrogens riding on parent atoms'
_refine_ls_matrix_type full
_refine_ls_number_parameters 202
_refine_ls_number_reflns 1638
_refine_ls_number_restraints 1
_refine_ls_restrained_S_all 0.668
_refine_ls_restrained_S_obs 0.697
_refine_ls_R_factor_all 0.0832
_refine_ls_R_factor_obs 0.0445
_refine_ls_shift/esd_max -0.002
_refine_ls_shift/esd_mean 0.000
_refine_ls_structure_factor_coef Fsqd
_refine_ls_weighting_details 'w = 1/[s^2^(Fo^2^)+( 0.1118P)^2^] where P=(Fo^2^+2Fc^2^)/3'
_refine_ls_weighting_scheme calc
_refine_ls_wR_factor_all 0.1326
_refine_ls_wR_factor_obs 0.1083
_reflns_number_observed 1065
_reflns_number_total 1638
_reflns_observed_criterion >2sigma(I)
_cod_data_source_file sx1014.cif
_cod_data_source_block 3
_cod_depositor_comments
;
The following automatic conversions were performed:

'_chemical_melting_point' value '352-353' was changed to '352.5(5)' -
the average value was taken and precision was estimated.

Automatic conversion script
Id: cif_fix_values 1715 2011-07-08 13:25:40Z adriana 

The following automatic conversions were performed:

'_exptl_crystal_density_meas' value 'not measured' was changed to '?'
- the value is perceived as not measured.

Automatic conversion script
Id: cif_fix_values 3008 2015-01-20 13:52:24Z robertas 

The following automatic conversions were performed:

'_refine_ls_weighting_scheme' value 'calc w = 1/[s^2^(Fo^2^)+(
0.1118P)^2^] where P=(Fo^2^+2Fc^2^)/3' was changed to 'calc'. New tag
'_refine_ls_weighting_details' was created. The value of the new tag
was set to 'w = 1/[s^2^(Fo^2^)+( 0.1118P)^2^] where
P=(Fo^2^+2Fc^2^)/3'.

Automatic conversion script
Id: cif_fix_values 3143 2015-03-26 13:38:13Z robertas 
;
_cod_original_sg_symbol_H-M 'P 21'
_cod_database_code 2005825

loop_
_symmetry_equiv_pos_as_xyz
'x, y, z'
'-x, y+1/2, -z'

loop_
_atom_site_aniso_label
_atom_site_aniso_U_11
_atom_site_aniso_U_22
_atom_site_aniso_U_33
_atom_site_aniso_U_12
_atom_site_aniso_U_13
_atom_site_aniso_U_23
C1 0.037(4) 0.044(4) 0.029(3) -0.002(3) 0.012(3) 0.002(3)
C2 0.048(4) 0.045(4) 0.037(3) 0.005(4) 0.014(3) -0.002(3)
C3 0.050(5) 0.043(4) 0.052(4) 0.005(4) 0.012(4) -0.011(3)
C4 0.059(5) 0.033(4) 0.065(5) -0.008(4) 0.020(4) -0.002(3)
C5 0.048(4) 0.041(4) 0.036(3) -0.007(3) 0.011(3) 0.004(3)
C6 0.029(3) 0.040(3) 0.028(3) -0.005(3) 0.003(3) -0.003(3)
C7 0.020(3) 0.047(4) 0.024(3) -0.003(3) 0.007(3) 0.003(3)
O8 0.041(3) 0.043(2) 0.039(2) -0.004(2) 0.018(2) -0.003(2)
C9 0.028(3) 0.045(4) 0.040(3) 0.005(3) 0.010(3) 0.006(3)
C10 0.032(3) 0.047(4) 0.029(3) 0.009(3) 0.009(3) 0.001(3)
N11 0.040(3) 0.040(3) 0.032(3) 0.000(3) 0.019(3) 0.000(2)
C12 0.023(3) 0.042(3) 0.043(3) 0.008(3) 0.015(3) 0.002(3)
S13 0.0355(8) 0.0370(7) 0.0394(8) 0.0069(9) 0.0220(6) 0.0054(8)
O14 0.036(2) 0.046(3) 0.051(3) 0.010(2) 0.016(2) 0.009(2)
C15 0.038(4) 0.044(4) 0.040(3) 0.016(3) 0.017(3) 0.006(3)
C16 0.037(4) 0.039(3) 0.040(3) 0.011(3) 0.023(3) 0.007(3)
C17 0.044(4) 0.037(3) 0.042(3) 0.016(3) 0.024(3) 0.006(3)
C18 0.045(4) 0.039(4) 0.043(4) 0.015(3) 0.025(3) 0.005(3)
C19 0.042(4) 0.043(4) 0.041(3) 0.006(3) 0.021(3) 0.001(3)
C20 0.047(4) 0.043(4) 0.042(3) 0.006(4) 0.019(3) 0.006(3)
C21 0.052(5) 0.041(4) 0.061(4) 0.008(4) 0.025(4) 0.003(4)
C22 0.060(5) 0.049(4) 0.057(4) 0.006(4) 0.014(4) -0.010(4)

loop_
_atom_site_label
_atom_site_occupancy
_atom_site_fract_x
_atom_site_fract_y
_atom_site_fract_z
_atom_site_U_iso_or_equiv
_atom_site_thermal_displace_type
_atom_site_calc_flag
_atom_site_refinement_flags
_atom_site_type_symbol
C1 1 0.793(1) -0.0262(2) 0.207(1) 0.036(2) Uani d . C
H1 1 0.828(1) -0.0010(2) 0.165(1) 0.049(4) Uiso calc R H
C2 1 0.913(1) -0.0558(2) 0.090(1) 0.042(2) Uani d . C
H2 1 1.032(1) -0.0504(2) -0.028(1) 0.049(4) Uiso calc R H
C3 1 0.858(2) -0.0935(2) 0.147(1) 0.048(2) Uani d . C
H3 1 0.936(2) -0.1136(2) 0.067(1) 0.049(4) Uiso calc R H
C4 1 0.685(2) -0.1011(2) 0.325(1) 0.051(2) Uani d . C
H4 1 0.648(2) -0.1263(2) 0.365(1) 0.049(4) Uiso calc R H
C5 1 0.568(1) -0.0717(2) 0.442(1) 0.041(2) Uani d . C
H5 1 0.452(1) -0.0773(2) 0.562(1) 0.049(4) Uiso calc R H
C6 1 0.617(1) -0.0339(2) 0.387(1) 0.032(1) Uani d . C
C7 1 0.492(1) -0.0019(2) 0.505(1) 0.030(1) Uani d . C
O8 1 0.3218(9) -0.0123(1) 0.6794(7) 0.040(1) Uani d . O
C9 1 0.214(1) 0.0228(2) 0.769(1) 0.037(2) Uani d . C
H9A 1 0.269(1) 0.0254(2) 0.952(1) 0.049(4) Uiso calc R H
H9B 1 0.011(1) 0.0236(2) 0.730(1) 0.049(4) Uiso calc R H
C10 1 0.347(1) 0.0546(2) 0.627(1) 0.035(2) Uani d . C
H10 1 0.198(1) 0.0689(2) 0.521(1) 0.049(4) Uiso calc R H
N11 1 0.514(1) 0.0334(1) 0.4603(9) 0.036(1) Uani d . N
C12 1 0.526(1) 0.0825(2) 0.801(1) 0.035(1) Uani d . C
H12A 1 0.628(1) 0.0991(2) 0.701(1) 0.049(4) Uiso calc R H
H12B 1 0.662(1) 0.0684(2) 0.920(1) 0.049(4) Uiso calc R H
S13 1 0.3052(3) 0.1107(1) 0.9722(3) 0.036(1) Uani d . S
O14 1 0.1257(9) 0.1343(1) 0.7762(8) 0.043(1) Uani d . O
C15 1 0.569(1) 0.1417(2) 1.137(1) 0.039(2) Uani d . C
H15A 1 0.700(1) 0.1267(2) 1.255(1) 0.049(4) Uiso calc R H
H15B 1 0.673(1) 0.1535(2) 1.016(1) 0.049(4) Uiso calc R H
C16 1 0.439(1) 0.1723(2) 1.280(1) 0.037(2) Uani d . C
H16A 1 0.324(1) 0.1602(2) 1.392(1) 0.049(4) Uiso calc R H
H16B 1 0.318(1) 0.1881(2) 1.160(1) 0.049(4) Uiso calc R H
C17 1 0.656(1) 0.1978(2) 1.440(1) 0.039(2) Uani d . C
H17A 1 0.785(1) 0.1818(2) 1.552(1) 0.049(4) Uiso calc R H
H17B 1 0.763(1) 0.2112(2) 1.327(1) 0.049(4) Uiso calc R H
C18 1 0.527(2) 0.2272(2) 1.600(1) 0.040(2) Uani d . C
H18A 1 0.410(2) 0.2139(2) 1.704(1) 0.049(4) Uiso calc R H
H18B 1 0.408(2) 0.2443(2) 1.487(1) 0.049(4) Uiso calc R H
C19 1 0.743(1) 0.2506(2) 1.770(1) 0.040(2) Uani d . C
H19A 1 0.863(1) 0.2334(2) 1.882(1) 0.049(4) Uiso calc R H
H19B 1 0.860(1) 0.2639(2) 1.665(1) 0.049(4) Uiso calc R H
C20 1 0.615(1) 0.2799(2) 1.930(1) 0.043(2) Uani d . C
H20A 1 0.497(1) 0.2666(2) 2.034(1) 0.049(4) Uiso calc R H
H20B 1 0.496(1) 0.2972(2) 1.818(1) 0.049(4) Uiso calc R H
C21 1 0.833(2) 0.3035(2) 2.104(1) 0.050(2) Uani d . C
H21A 1 0.952(2) 0.2863(2) 2.216(1) 0.049(4) Uiso calc R H
H21B 1 0.951(2) 0.3168(2) 2.000(1) 0.049(4) Uiso calc R H
C22 1 0.703(2) 0.3328(2) 2.263(1) 0.055(2) Uani d . C
H22A 1 0.849(2) 0.3476(9) 2.361(7) 0.08(2) Uiso calc R H
H22B 1 0.598(9) 0.3197(2) 2.376(7) 0.08(2) Uiso calc R H
H22C 1 0.581(8) 0.3495(9) 2.153(2) 0.08(2) Uiso calc R H

loop_
_atom_type_symbol
_atom_type_description
_atom_type_scat_dispersion_real
_atom_type_scat_dispersion_imag
_atom_type_scat_source
C C 0.0033 0.0016 'International Tables Vol C Tables 4.2.6.8 and 6.1.1.4'
H H 0.0000 0.0000 'International Tables Vol C Tables 4.2.6.8 and 6.1.1.4'
N N 0.0061 0.0033 'International Tables Vol C Tables 4.2.6.8 and 6.1.1.4'
O O 0.0106 0.0060 'International Tables Vol C Tables 4.2.6.8 and 6.1.1.4'
S S 0.1246 0.1234 'International Tables Vol C Tables 4.2.6.8 and 6.1.1.4'

loop_
_geom_angle_atom_site_label_1
_geom_angle_atom_site_label_2
_geom_angle_atom_site_label_3
_geom_angle
C2 C1 C6 120.6(6)
C2 C1 H1 119.7(4)
C6 C1 H1 119.7(4)
C3 C2 C1 120.0(6)
C3 C2 H2 120.0(4)
C1 C2 H2 120.0(4)
C4 C3 C2 119.4(6)
C4 C3 H3 120.3(4)
C2 C3 H3 120.3(4)
C5 C4 C3 120.5(6)
C5 C4 H4 119.8(4)
C3 C4 H4 119.8(4)
C4 C5 C6 121.5(6)
C4 C5 H5 119.3(4)
C6 C5 H5 119.3(4)
C5 C6 C1 118.0(6)
C5 C6 C7 122.9(5)
C1 C6 C7 119.0(5)
N11 C7 O8 117.3(5)
N11 C7 C6 127.8(5)
O8 C7 C6 114.8(5)
C7 O8 C9 106.5(4)
O8 C9 C10 104.5(4)
O8 C9 H9A 110.9(3)
C10 C9 H9A 110.9(3)
O8 C9 H9B 110.9(3)
C10 C9 H9B 110.9(3)
H9A C9 H9B 108.9
N11 C10 C12 111.8(5)
N11 C10 C9 104.0(5)
C12 C10 C9 114.0(5)
N11 C10 H10 109.0(3)
C12 C10 H10 109.0(3)
C9 C10 H10 109.0(3)
C7 N11 C10 107.7(5)
C10 C12 S13 109.3(4)
C10 C12 H12A 109.8(3)
S13 C12 H12A 109.8(2)
C10 C12 H12B 109.8(3)
S13 C12 H12B 109.8(2)
H12A C12 H12B 108.3
O14 S13 C15 107.6(3)
O14 S13 C12 105.9(3)
C15 S13 C12 98.3(3)
C16 C15 S13 110.7(4)
C16 C15 H15A 109.5(3)
S13 C15 H15A 109.5(2)
C16 C15 H15B 109.5(3)
S13 C15 H15B 109.5(2)
H15A C15 H15B 108.1
C15 C16 C17 113.0(5)
C15 C16 H16A 109.0(3)
C17 C16 H16A 109.0(3)
C15 C16 H16B 109.0(3)
C17 C16 H16B 109.0(3)
H16A C16 H16B 107.8
C18 C17 C16 113.4(5)
C18 C17 H17A 108.9(3)
C16 C17 H17A 108.9(3)
C18 C17 H17B 108.9(3)
C16 C17 H17B 108.9(3)
H17A C17 H17B 107.7
C17 C18 C19 113.2(5)
C17 C18 H18A 108.9(3)
C19 C18 H18A 108.9(3)
C17 C18 H18B 108.9(3)
C19 C18 H18B 108.9(3)
H18A C18 H18B 107.8
C20 C19 C18 113.2(5)
C20 C19 H19A 108.9(4)
C18 C19 H19A 108.9(3)
C20 C19 H19B 108.9(3)
C18 C19 H19B 108.9(3)
H19A C19 H19B 107.7
C19 C20 C21 113.3(6)
C19 C20 H20A 108.9(3)
C21 C20 H20A 108.9(4)
C19 C20 H20B 108.9(4)
C21 C20 H20B 108.9(4)
H20A C20 H20B 107.7
C22 C21 C20 113.0(6)
C22 C21 H21A 109.0(4)
C20 C21 H21A 109.0(4)
C22 C21 H21B 109.0(4)
C20 C21 H21B 109.0(3)
H21A C21 H21B 107.8
C21 C22 H22A 109.5(4)
C21 C22 H22B 109.5(4)
H22A C22 H22B 109.5
C21 C22 H22C 109.5(4)
H22A C22 H22C 109.47(5)
H22B C22 H22C 109.5

loop_
_geom_bond_atom_site_label_1
_geom_bond_atom_site_label_2
_geom_bond_distance
C1 C2 1.377(8)
C1 C6 1.402(8)
C1 H1 0.93
C2 C3 1.388(9)
C2 H2 0.93
C3 C4 1.379(10)
C3 H3 0.93
C4 C5 1.367(9)
C4 H4 0.93
C5 C6 1.380(8)
C5 H5 0.93
C6 C7 1.455(8)
C7 N11 1.260(7)
C7 O8 1.379(7)
O8 C9 1.440(7)
C9 C10 1.535(8)
C9 H9A 0.97
C9 H9B 0.97
C10 N11 1.487(7)
C10 C12 1.515(8)
C10 H10 0.98
C12 S13 1.801(5)
C12 H12A 0.97
C12 H12B 0.97
S13 O14 1.494(4)
S13 C15 1.792(7)
C15 C16 1.504(8)
C15 H15A 0.97
C15 H15B 0.97
C16 C17 1.526(9)
C16 H16A 0.97
C16 H16B 0.97
C17 C18 1.525(8)
C17 H17A 0.97
C17 H17B 0.97
C18 C19 1.511(9)
C18 H18A 0.97
C18 H18B 0.97
C19 C20 1.524(8)
C19 H19A 0.97
C19 H19B 0.97
C20 C21 1.528(10)
C20 H20A 0.97
C20 H20B 0.97
C21 C22 1.524(9)
C21 H21A 0.97
C21 H21B 0.97
C22 H22A 0.96
C22 H22B 0.96
C22 H22C 0.96

loop_
_cod_related_entry_id
_cod_related_entry_database
_cod_related_entry_code
1 ChemSpider 21186588
